data_1553543
loop_
_publ_author_name
'Yu, Wenlong'
'Zhang, Wei'
'Liu, Yue'
'Liu, Zhanxiang'
'Zhang, Yuhong'

_publ_section_title
;
 Cobalt(iii)-catalyzed cross-coupling of enamides with allyl
 acetates/maleimides
;
_journal_issue 1
_journal_name_full 'Organic Chemistry Frontiers'
_journal_page_first 77
_journal_paper_doi 10.1039/C6QO00479B
_journal_volume 4
_journal_year 2017
_chemical_formula_moiety 'C22 H21 N O2'
_chemical_formula_sum 'C22 H21 N O2'
_chemical_formula_weight 331.40
_space_group_crystal_system monoclinic
_space_group_IT_number 14
_space_group_name_Hall '-P 2yn'
_space_group_name_H-M_alt 'P 1 21/n 1'
_atom_sites_solution_hydrogens geom
_atom_sites_solution_primary direct
_atom_sites_solution_secondary difmap
_audit_creation_date 2016-03-14
_audit_creation_method
;
Olex2 1.2
(compiled 2014.03.20 svn.r2914 for OlexSys, GUI svn.r4816)
;
_audit_update_record
;
2016-07-12 deposited with the CCDC.
2016-10-08 downloaded from the CCDC.
;
_cell_angle_alpha 90.00
_cell_angle_beta 101.092(13)
_cell_angle_gamma 90.00
_cell_formula_units_Z 4
_cell_length_a 7.3480(9)
_cell_length_b 22.781(3)
_cell_length_c 11.2360(15)
_cell_measurement_reflns_used 1301
_cell_measurement_temperature 293(2)
_cell_measurement_theta_max 29.4020
_cell_measurement_theta_min 3.2509
_cell_volume 1845.7(4)
_computing_cell_refinement
;
CrysAlisPro, Agilent Technologies,
Version 1.171.35.11 (release 16-05-2011 CrysAlis171 .NET)
(compiled May 16 2011,17:55:39)
;
_computing_data_collection
;
CrysAlisPro, Agilent Technologies,
Version 1.171.35.11 (release 16-05-2011 CrysAlis171 .NET)
(compiled May 16 2011,17:55:39)
;
_computing_data_reduction
;
CrysAlisPro, Agilent Technologies,
Version 1.171.35.11 (release 16-05-2011 CrysAlis171 .NET)
(compiled May 16 2011,17:55:39)
;
_computing_molecular_graphics 'Olex2 (Dolomanov et al., 2009)'
_computing_publication_material 'Olex2 (Dolomanov et al., 2009)'
_computing_structure_refinement 'ShelXL (Sheldrick, 2008)'
_computing_structure_solution 'ShelXS (Sheldrick, 2008)'
_diffrn_ambient_temperature 293.15
_diffrn_detector_area_resol_mean 10.3592
_diffrn_measured_fraction_theta_full 0.994
_diffrn_measured_fraction_theta_max 0.994
_diffrn_measurement_device_type 'Xcalibur, Atlas, Gemini ultra'
_diffrn_measurement_method '\w scans'
_diffrn_orient_matrix_UB_11 0.0686832000
_diffrn_orient_matrix_UB_12 0.0222507000
_diffrn_orient_matrix_UB_13 0.0109646000
_diffrn_orient_matrix_UB_21 0.0218805000
_diffrn_orient_matrix_UB_22 -0.0082349000
_diffrn_orient_matrix_UB_23 0.0620407000
_diffrn_orient_matrix_UB_31 0.0668805000
_diffrn_orient_matrix_UB_32 -0.0201551000
_diffrn_orient_matrix_UB_33 -0.0132363000
_diffrn_radiation_monochromator graphite
_diffrn_radiation_type MoK\a
_diffrn_radiation_wavelength 0.71073
_diffrn_reflns_av_R_equivalents 0.0260
_diffrn_reflns_av_unetI/netI 0.0369
_diffrn_reflns_limit_h_max 8
_diffrn_reflns_limit_h_min -7
_diffrn_reflns_limit_k_max 27
_diffrn_reflns_limit_k_min -27
_diffrn_reflns_limit_l_max 13
_diffrn_reflns_limit_l_min -12
_diffrn_reflns_number 7149
_diffrn_reflns_theta_full 25.35
_diffrn_reflns_theta_max 25.35
_diffrn_reflns_theta_min 3.26
_diffrn_source 'Enhance (Mo) X-ray Source'
_exptl_absorpt_coefficient_mu 0.076
_exptl_absorpt_correction_T_max 1.00000
_exptl_absorpt_correction_T_min 0.99184
_exptl_absorpt_correction_type multi-scan
_exptl_absorpt_process_details
;
CrysAlisPro, Agilent Technologies,
Version 1.171.35.11 (release 16-05-2011 CrysAlis171 .NET)
(compiled May 16 2011,17:55:39)
Empirical absorption correction using spherical harmonics,
 implemented in SCALE3 ABSPACK scaling algorithm.
;
_exptl_crystal_colour colourless
_exptl_crystal_colour_primary colourless
_exptl_crystal_density_diffrn 1.193
_exptl_crystal_density_method 'not measured'
_exptl_crystal_description block
_exptl_crystal_F_000 704
_exptl_crystal_size_max 0.48
_exptl_crystal_size_mid 0.46
_exptl_crystal_size_min 0.4
_refine_diff_density_max 0.202
_refine_diff_density_min -0.186
_refine_diff_density_rms 0.038
_refine_ls_extinction_method none
_refine_ls_goodness_of_fit_ref 1.024
_refine_ls_hydrogen_treatment constr
_refine_ls_matrix_type full
_refine_ls_number_parameters 257
_refine_ls_number_reflns 3366
_refine_ls_number_restraints 60
_refine_ls_restrained_S_all 1.046
_refine_ls_R_factor_all 0.1248
_refine_ls_R_factor_gt 0.0677
_refine_ls_shift/su_max 0.005
_refine_ls_shift/su_mean 0.000
_refine_ls_structure_factor_coef Fsqd
_refine_ls_weighting_details 'calc w=1/[\s^2^(Fo^2^)+(0.1103P)^2^+0.1115P] where P=(Fo^2^+2Fc^2^)/3'
_refine_ls_weighting_scheme calc
_refine_ls_wR_factor_gt 0.1801
_refine_ls_wR_factor_ref 0.2255
_reflns_number_gt 1750
_reflns_number_total 3366
_reflns_threshold_expression >2sigma(I)
_cod_data_source_file c6qo00479b3.cif
_cod_data_source_block 160314_ywl7_073_4_1
_cod_database_code 1553543
_chemical_oxdiff_formula 'C9 H8 O4 n2'
_reflns_odcompleteness_completeness 99.48
_reflns_odcompleteness_iscentric 1
_reflns_odcompleteness_theta 26.32
_olex2_refinement_description
;
1. Fixed Uiso
 At 1.2 times of:
  All C(H) groups, All C(H,H) groups
 At 1.5 times of:
  All C(H,H,H) groups
2. Uiso/Uaniso restraints and constraints
O1 \\sim O2 \\sim C15 \\sim C16 \\sim O1A \\sim O2A \\sim C16A: within 1.7A
with sigma of 0.01 and sigma for terminal atoms of 0.02
3. Others
 Sof(O1A)=Sof(O2A)=Sof(C16A)=Sof(H16C)=Sof(H16D)=1-FVAR(1)
 Sof(O1)=Sof(O2)=Sof(C16)=Sof(H16A)=Sof(H16B)=FVAR(1)
4.a Secondary CH2 refined with riding coordinates:
 C16(H16A,H16B), C16A(H16C,H16D)
4.b Aromatic/amide H refined with riding coordinates:
 C1(H1), C2(H2), C4(H4), C5(H5), C9(H9), C18(H18), C19(H19), C20(H20),
 C21(H21), C22(H22)
4.c Idealised Me refined as rotating group:
 C7(H7A,H7B,H7C), C13(H13A,H13B,H13C), C14(H14A,H14B,H14C)
;

loop_
_space_group_symop_id
_space_group_symop_operation_xyz
1 'x, y, z'
2 '-x+1/2, y+1/2, -z+1/2'
3 '-x, -y, -z'
4 'x-1/2, -y-1/2, z-1/2'

loop_
_atom_site_label
_atom_site_type_symbol
_atom_site_fract_x
_atom_site_fract_y
_atom_site_fract_z
_atom_site_U_iso_or_equiv
_atom_site_adp_type
_atom_site_occupancy
_atom_site_calc_flag
_atom_site_disorder_assembly
_atom_site_disorder_group
_atom_site_refinement_flags_posn
N1 N 0.7309(3) 0.14321(11) 0.8413(2) 0.0818(7) Uani 1 d . . .
C1 C 0.7517(4) 0.30048(15) 0.7656(3) 0.0827(8) Uani 1 d . . .
H1 H 0.7625 0.3177 0.8417 0.099 Uiso 1 calc . . R
C2 C 0.7527(4) 0.33580(15) 0.6653(3) 0.0890(9) Uani 1 d . . .
H2 H 0.7638 0.3763 0.6749 0.107 Uiso 1 calc . . R
C3 C 0.7373(4) 0.31123(19) 0.5509(3) 0.0874(9) Uani 1 d . . .
C4 C 0.7223(4) 0.2520(2) 0.5414(3) 0.0989(11) Uani 1 d . . .
H4 H 0.7133 0.2347 0.4655 0.119 Uiso 1 calc . . R
C5 C 0.7198(4) 0.21649(15) 0.6400(3) 0.0860(9) Uani 1 d . . .
H5 H 0.7078 0.1761 0.6293 0.103 Uiso 1 calc . . R
C6 C 0.7350(3) 0.24008(13) 0.7550(2) 0.0689(7) Uani 1 d . . .
C7 C 0.7378(5) 0.3500(2) 0.4418(3) 0.1194(13) Uani 1 d . . .
H7A H 0.6177 0.3490 0.3899 0.179 Uiso 1 calc . . GR
H7B H 0.8293 0.3361 0.3980 0.179 Uiso 1 calc . . GR
H7C H 0.7668 0.3896 0.4681 0.179 Uiso 1 calc . . GR
C8 C 0.7324(3) 0.20136(12) 0.8609(2) 0.0661(7) Uani 1 d . . .
C9 C 0.7327(3) 0.22338(12) 0.9767(2) 0.0679(7) Uani 1 d . . .
H9 H 0.7298 0.2638 0.9882 0.081 Uiso 1 calc . . R
C10 C 0.7371(3) 0.18653(13) 1.0742(2) 0.0687(7) Uani 1 d . . .
C11 C 0.7380(3) 0.12643(13) 1.0521(3) 0.0769(8) Uani 1 d A . .
C12 C 0.7324(4) 0.10664(13) 0.9350(3) 0.0862(9) Uani 1 d . . .
C13 C 0.7400(4) 0.21180(14) 1.1982(3) 0.0881(9) Uani 1 d . . .
H13A H 0.8367 0.2406 1.2160 0.132 Uiso 1 calc . . GR
H13B H 0.7626 0.1810 1.2575 0.132 Uiso 1 calc . . GR
H13C H 0.6226 0.2299 1.2002 0.132 Uiso 1 calc . . GR
C14 C 0.7282(6) 0.04208(15) 0.9024(4) 0.1336(15) Uani 1 d . . .
H14A H 0.6373 0.0356 0.8299 0.200 Uiso 1 calc . . GR
H14B H 0.6965 0.0195 0.9676 0.200 Uiso 1 calc . . GR
H14C H 0.8481 0.0303 0.8890 0.200 Uiso 1 calc . . GR
C15 C 0.7414(5) 0.08336(15) 1.1527(4) 0.0986(10) Uani 1 d . . .
C17 C 1.0634(5) 0.06023(15) 1.4152(3) 0.0917(9) Uani 1 d . . .
C18 C 1.0018(6) 0.09311(18) 1.4985(5) 0.1154(12) Uani 1 d A . .
H18 H 0.8750 0.0989 1.4918 0.138 Uiso 1 calc . . R
C19 C 1.1197(7) 0.11789(17) 1.5916(4) 0.1177(12) Uani 1 d . . .
H19 H 1.0723 0.1409 1.6468 0.141 Uiso 1 calc A . R
C20 C 1.3004(6) 0.11031(16) 1.6064(3) 0.1072(11) Uani 1 d A . .
H20 H 1.3791 0.1272 1.6722 0.129 Uiso 1 calc . . R
C21 C 1.3729(5) 0.07687(17) 1.5230(4) 0.1143(12) Uani 1 d . . .
H21 H 1.5001 0.0711 1.5316 0.137 Uiso 1 calc A . R
C22 C 1.2489(6) 0.05204(16) 1.4254(3) 0.1051(10) Uani 1 d A . .
H22 H 1.2937 0.0299 1.3677 0.126 Uiso 1 calc . . R
O1 O 0.6193(12) 0.0717(5) 1.2100(11) 0.147(4) Uani 0.542(14) d A 1 .
O2 O 0.9163(12) 0.0623(4) 1.2011(9) 0.095(2) Uani 0.542(14) d A 1 .
C16 C 0.9588(15) 0.0252(5) 1.3062(12) 0.099(3) Uani 0.542(14) d A 1 .
H16A H 1.0346 -0.0076 1.2895 0.118 Uiso 0.542(14) calc A 1 R
H16B H 0.8449 0.0096 1.3252 0.118 Uiso 0.542(14) calc A 1 R
O1A O 0.6187(15) 0.0474(5) 1.1389(11) 0.153(4) Uani 0.458(14) d A 2 .
O2A O 0.8847(16) 0.0863(5) 1.2223(11) 0.102(3) Uani 0.458(14) d A 2 .
C16A C 0.894(2) 0.0410(7) 1.3209(15) 0.110(3) Uani 0.458(14) d A 2 .
H16C H 0.9117 0.0019 1.2905 0.132 Uiso 0.458(14) calc A 2 R
H16D H 0.7825 0.0414 1.3549 0.132 Uiso 0.458(14) calc A 2 R

loop_
_atom_site_aniso_label
_atom_site_aniso_U_11
_atom_site_aniso_U_22
_atom_site_aniso_U_33
_atom_site_aniso_U_23
_atom_site_aniso_U_13
_atom_site_aniso_U_12
N1 0.0709(15) 0.0854(17) 0.0876(18) -0.0254(14) 0.0113(13) 0.0028(11)
C1 0.0788(19) 0.100(2) 0.0736(19) -0.0138(17) 0.0261(15) 0.0005(15)
C2 0.078(2) 0.104(2) 0.089(2) 0.0030(18) 0.0252(17) 0.0059(15)
C3 0.0495(15) 0.146(3) 0.068(2) 0.004(2) 0.0123(13) 0.0089(16)
C4 0.080(2) 0.148(3) 0.069(2) -0.025(2) 0.0179(16) -0.001(2)
C5 0.0799(19) 0.110(2) 0.0703(19) -0.0205(17) 0.0204(15) -0.0020(15)
C6 0.0466(13) 0.096(2) 0.0645(17) -0.0152(15) 0.0128(11) 0.0050(12)
C7 0.076(2) 0.194(4) 0.087(2) 0.024(2) 0.0118(18) 0.006(2)
C8 0.0424(13) 0.0856(19) 0.0692(17) -0.0154(14) 0.0082(11) 0.0026(11)
C9 0.0557(14) 0.0768(17) 0.0708(18) -0.0124(14) 0.0115(12) -0.0025(11)
C10 0.0450(13) 0.0901(19) 0.0691(17) -0.0053(15) 0.0063(12) -0.0079(12)
C11 0.0551(15) 0.087(2) 0.085(2) -0.0048(16) 0.0039(14) -0.0065(13)
C12 0.0731(19) 0.0781(19) 0.104(3) -0.0115(19) 0.0077(17) -0.0002(14)
C13 0.0795(19) 0.113(2) 0.0726(19) -0.0054(16) 0.0154(15) -0.0129(15)
C14 0.166(4) 0.082(2) 0.149(4) -0.026(2) 0.021(3) 0.001(2)
C15 0.075(2) 0.098(2) 0.118(3) 0.013(2) 0.007(2) -0.0115(18)
C17 0.091(2) 0.094(2) 0.083(2) 0.0232(18) -0.0029(18) -0.0095(18)
C18 0.099(3) 0.114(3) 0.135(3) 0.024(3) 0.024(3) 0.014(2)
C19 0.117(3) 0.112(3) 0.120(3) -0.007(2) 0.012(3) 0.002(2)
C20 0.114(3) 0.097(2) 0.097(3) 0.000(2) -0.015(2) -0.010(2)
C21 0.083(2) 0.108(3) 0.144(3) 0.019(3) 0.001(2) 0.0051(19)
C22 0.120(3) 0.092(2) 0.104(3) -0.0001(19) 0.024(2) 0.003(2)
O1 0.105(5) 0.182(7) 0.170(7) 0.085(5) 0.063(5) 0.034(4)
O2 0.075(3) 0.109(5) 0.095(3) 0.025(4) 0.002(2) -0.001(3)
C16 0.079(5) 0.110(6) 0.101(4) 0.024(4) 0.002(4) -0.005(4)
O1A 0.129(5) 0.161(7) 0.146(7) 0.033(5) -0.028(5) -0.086(5)
O2A 0.078(4) 0.111(5) 0.102(5) 0.038(4) -0.018(3) -0.020(4)
C16A 0.088(6) 0.125(6) 0.104(5) 0.035(5) -0.011(5) -0.015(5)

loop_
_atom_type_symbol
_atom_type_description
_atom_type_scat_dispersion_real
_atom_type_scat_dispersion_imag
_atom_type_scat_source
C C 0.0033 0.0016 'International Tables Vol C Tables 4.2.6.8 and 6.1.1.4'
H H 0.0000 0.0000 'International Tables Vol C Tables 4.2.6.8 and 6.1.1.4'
N N 0.0061 0.0033 'International Tables Vol C Tables 4.2.6.8 and 6.1.1.4'
O O 0.0106 0.0060 'International Tables Vol C Tables 4.2.6.8 and 6.1.1.4'

loop_
_geom_angle_atom_site_label_1
_geom_angle_atom_site_label_2
_geom_angle_atom_site_label_3
_geom_angle
C12 N1 C8 119.0(2)
C2 C1 H1 119.3
C6 C1 H1 119.3
C6 C1 C2 121.4(3)
C1 C2 H2 119.8
C1 C2 C3 120.5(3)
C3 C2 H2 119.8
C2 C3 C7 120.2(4)
C4 C3 C2 117.7(3)
C4 C3 C7 122.0(3)
C3 C4 H4 118.8
C3 C4 C5 122.3(3)
C5 C4 H4 118.8
C4 C5 H5 119.6
C4 C5 C6 120.9(3)
C6 C5 H5 119.6
C1 C6 C8 122.4(2)
C5 C6 C1 117.1(3)
C5 C6 C8 120.4(3)
C3 C7 H7A 109.5
C3 C7 H7B 109.5
C3 C7 H7C 109.5
H7A C7 H7B 109.5
H7A C7 H7C 109.5
H7B C7 H7C 109.5
N1 C8 C6 117.1(2)
N1 C8 C9 120.5(3)
C9 C8 C6 122.4(3)
C8 C9 H9 119.4
C10 C9 C8 121.3(3)
C10 C9 H9 119.4
C9 C10 C11 117.3(2)
C9 C10 C13 119.9(3)
C11 C10 C13 122.9(3)
C10 C11 C15 120.7(3)
C12 C11 C10 119.3(3)
C12 C11 C15 119.9(3)
N1 C12 C11 122.6(3)
N1 C12 C14 114.6(3)
C11 C12 C14 122.8(3)
C10 C13 H13A 109.5
C10 C13 H13B 109.5
C10 C13 H13C 109.5
H13A C13 H13B 109.5
H13A C13 H13C 109.5
H13B C13 H13C 109.5
C12 C14 H14A 109.5
C12 C14 H14B 109.5
C12 C14 H14C 109.5
H14A C14 H14B 109.5
H14A C14 H14C 109.5
H14B C14 H14C 109.5
O1 C15 C11 129.1(4)
O1 C15 O2 115.9(6)
O2 C15 C11 113.9(5)
O1A C15 C11 116.4(5)
O1A C15 O1 47.0(5)
O1A C15 O2 115.5(7)
O2A C15 C11 110.2(5)
O2A C15 O1 108.1(8)
O2A C15 O2 28.4(6)
O2A C15 O1A 132.1(7)
C18 C17 C22 118.9(3)
C18 C17 C16 131.4(6)
C18 C17 C16A 107.7(8)
C22 C17 C16 109.6(6)
C22 C17 C16A 133.3(8)
C16A C17 C16 24.1(6)
C17 C18 H18 119.3
C17 C18 C19 121.5(4)
C19 C18 H18 119.3
C18 C19 H19 119.2
C20 C19 C18 121.7(4)
C20 C19 H19 119.2
C19 C20 H20 120.2
C19 C20 C21 119.6(4)
C21 C20 H20 120.2
C20 C21 H21 120.9
C20 C21 C22 118.2(4)
C22 C21 H21 120.9
C17 C22 C21 120.1(4)
C17 C22 H22 120.0
C21 C22 H22 120.0
C15 O2 C16 124.5(7)
C17 C16 H16A 109.6
C17 C16 H16B 109.6
O2 C16 C17 110.2(7)
O2 C16 H16A 109.6
O2 C16 H16B 109.6
H16A C16 H16B 108.1
C15 O2A C16A 110.8(8)
C17 C16A H16C 111.1
C17 C16A H16D 111.1
O2A C16A C17 103.2(9)
O2A C16A H16C 111.1
O2A C16A H16D 111.1
H16C C16A H16D 109.1

loop_
_geom_bond_atom_site_label_1
_geom_bond_atom_site_label_2
_geom_bond_distance
N1 C8 1.343(3)
N1 C12 1.342(4)
C1 H1 0.9300
C1 C2 1.385(4)
C1 C6 1.385(4)
C2 H2 0.9300
C2 C3 1.387(4)
C3 C4 1.357(5)
C3 C7 1.512(5)
C4 H4 0.9300
C4 C5 1.374(5)
C5 H5 0.9300
C5 C6 1.384(4)
C6 C8 1.485(4)
C7 H7A 0.9600
C7 H7B 0.9600
C7 H7C 0.9600
C8 C9 1.394(3)
C9 H9 0.9300
C9 C10 1.376(4)
C10 C11 1.392(4)
C10 C13 1.504(4)
C11 C12 1.383(4)
C11 C15 1.494(5)
C12 C14 1.515(4)
C13 H13A 0.9600
C13 H13B 0.9600
C13 H13C 0.9600
C14 H14A 0.9600
C14 H14B 0.9600
C14 H14C 0.9600
C15 O1 1.230(7)
C15 O2 1.381(9)
C15 O1A 1.205(8)
C15 O2A 1.187(11)
C17 C18 1.344(5)
C17 C22 1.359(5)
C17 C16 1.538(13)
C17 C16A 1.534(15)
C18 H18 0.9300
C18 C19 1.346(5)
C19 H19 0.9300
C19 C20 1.318(5)
C20 H20 0.9300
C20 C21 1.391(5)
C21 H21 0.9300
C21 C22 1.403(5)
C22 H22 0.9300
O2 C16 1.437(13)
C16 H16A 0.9700
C16 H16B 0.9700
O2A C16A 1.506(16)
C16A H16C 0.9700
C16A H16D 0.9700

loop_
_geom_torsion_atom_site_label_1
_geom_torsion_atom_site_label_2
_geom_torsion_atom_site_label_3
_geom_torsion_atom_site_label_4
_geom_torsion
N1 C8 C9 C10 2.0(3)
C1 C2 C3 C4 -0.3(4)
C1 C2 C3 C7 179.8(3)
C1 C6 C8 N1 -174.7(2)
C1 C6 C8 C9 4.9(3)
C2 C1 C6 C5 0.2(4)
C2 C1 C6 C8 -179.6(2)
C2 C3 C4 C5 0.7(4)
C3 C4 C5 C6 -0.8(4)
C4 C5 C6 C1 0.3(4)
C4 C5 C6 C8 -179.9(2)
C5 C6 C8 N1 5.5(3)
C5 C6 C8 C9 -174.9(2)
C6 C1 C2 C3 -0.2(4)
C6 C8 C9 C10 -177.6(2)
C7 C3 C4 C5 -179.3(3)
C8 N1 C12 C11 -0.9(4)
C8 N1 C12 C14 179.3(2)
C8 C9 C10 C11 -1.1(3)
C8 C9 C10 C13 179.1(2)
C9 C10 C11 C12 -0.7(3)
C9 C10 C11 C15 -179.6(2)
C10 C11 C12 N1 1.8(4)
C10 C11 C12 C14 -178.5(3)
C10 C11 C15 O1 69.7(10)
C10 C11 C15 O2 -97.4(6)
C10 C11 C15 O1A 124.3(10)
C10 C11 C15 O2A -66.9(9)
C11 C15 O2 C16 173.4(7)
C11 C15 O2A C16A -177.1(7)
C12 N1 C8 C6 178.7(2)
C12 N1 C8 C9 -0.9(3)
C12 C11 C15 O1 -109.2(10)
C12 C11 C15 O2 83.8(6)
C12 C11 C15 O1A -54.5(10)
C12 C11 C15 O2A 114.2(8)
C13 C10 C11 C12 179.1(2)
C13 C10 C11 C15 0.2(4)
C15 C11 C12 N1 -179.3(3)
C15 C11 C12 C14 0.4(4)
C15 O2 C16 C17 -106.6(11)
C15 O2A C16A C17 -167.6(14)
C17 C18 C19 C20 -1.1(6)
C18 C17 C22 C21 1.1(5)
C18 C17 C16 O2 87.4(8)
C18 C17 C16A O2A 95.4(8)
C18 C19 C20 C21 1.3(6)
C19 C20 C21 C22 -0.3(5)
C20 C21 C22 C17 -0.9(5)
C22 C17 C18 C19 -0.1(5)
C22 C17 C16 O2 -95.9(6)
C22 C17 C16A O2A -82.2(10)
O1 C15 O2 C16 4.6(11)
O1 C15 O2A C16A 37.1(9)
O2 C15 O2A C16A -73.9(16)
C16 C17 C18 C19 176.4(7)
C16 C17 C22 C21 -176.1(6)
C16 C17 C16A O2A -95(3)
O1A C15 O2 C16 -47.9(11)
O1A C15 O2A C16A -10.7(14)
O2A C15 O2 C16 84.8(19)
C16A C17 C18 C19 -178.0(7)
C16A C17 C22 C21 178.4(8)
C16A C17 C16 O2 74(2)
